data_7235762
loop_
_publ_author_name
'Galli, S.'
'Maspero, A.'
'Giacobbe, C.'
'Palmisano, G.'
'Nardo, L.'
'Comotti, A.'
'Bassanetti, I.'
'Sozzani, P.'
'Masciocchi, N.'

_publ_section_title
;
 When long bis(pyrazolates) meet late transition metals: structure,
 stability and adsorption of metal--organic frameworks featuring large
 parallel channels
;
_journal_issue 31
_journal_name_full 'Journal of Materials Chemistry A'
_journal_page_first 12208
_journal_paper_doi 10.1039/C4TA01798F
_journal_volume 2
_journal_year 2014
_chemical_formula_moiety 'C16 H8 N4 Ni'
_chemical_formula_structural 'Ni (C16 H8 N4)'
_chemical_formula_sum 'C16 H8 N4 Ni'
_chemical_formula_weight 314.95
_chemical_name_systematic
;
(1,4-bis(1H-pyrazol-4-ylethynyl)benzene)-(Ni(ii))
;
_space_group_crystal_system orthorhombic
_space_group_IT_number 74
_space_group_name_Hall '-I 2b 2'
_space_group_name_H-M_alt 'I m m a'
_cell_angle_alpha 90
_cell_angle_beta 90
_cell_angle_gamma 90
_cell_formula_units_Z 4
_cell_length_a 6.8000(24)
_cell_length_b 31.727(10)
_cell_length_c 18.3560(33)
_cell_measurement_temperature 298
_cell_volume 3960(2)
_computing_cell_refinement 'TOPAS-R (Bruker AXS, V 3.0, 2005, Germany)'
_computing_data_collection 'Bruker AXS Commander'
_computing_molecular_graphics 'Schakal99 (E.Keller Chem.Uns.Zeit, 1980,14,56)'
_computing_publication_material
;
TOPAS-R (Bruker AXS, V 3.0, 2005, Germany)
Schakal99 (E.Keller Chem.Uns.Zeit, 1980,14,56)
;
_computing_structure_refinement 'TOPAS-R (Bruker AXS, V 3.0, 2005, Germany)'
_computing_structure_solution 'TOPAS-R (Bruker AXS, V 3.0, 2005, Germany)'
_diffrn_ambient_temperature 298
_diffrn_detector_type 'Bruker Lynxeye linear PSD'
_diffrn_measurement_device_type 'Bruker AXS D8 Advance'
_diffrn_radiation_monochromator 'Ni filter'
_diffrn_radiation_wavelength 1.5418
_diffrn_source_target Cu
_diffrn_source_type 'sealed X-ray tube'
_exptl_absorpt_coefficient_mu 6.96
_exptl_crystal_density_diffrn 0.53
_exptl_crystal_density_method 'not measured'
_exptl_crystal_F_000 640
_pd_char_colour 'dark orange'
_pd_instr_location ' ?'
_pd_meas_2theta_range_inc 0.02
_pd_meas_2theta_range_max 105
_pd_meas_2theta_range_min 4
_pd_meas_number_of_points 5051
_pd_meas_scan_method step
_pd_proc_2theta_range_inc 0.02
_pd_proc_2theta_range_max 105
_pd_proc_2theta_range_min 4
_pd_proc_ls_background_function 'Chebychev polynomial'
_pd_proc_ls_profile_function 'fundamental parameters approach'
_pd_proc_ls_prof_R_factor 0.053
_pd_proc_ls_prof_wR_expected 0.006
_pd_proc_ls_prof_wR_factor 0.074
_pd_spec_mounting ' packed powder pellet'
_pd_spec_mount_mode reflection
_pd_spec_shape flat_sheet
_pd_spec_size_axial 10
_pd_spec_size_equat 10
_pd_spec_size_thick 0.1
_refine_ls_extinction_method none
_refine_ls_matrix_type fullcycle
_refine_ls_number_parameters 31
_refine_ls_number_restraints 0
_refine_ls_shift/su_max .01
_refine_ls_structure_factor_coef Inet
_cod_data_source_file c4ta01798f3.cif
_cod_data_source_block Compound_NiBPEB
_cod_original_cell_volume 3960.2(20)
_cod_original_sg_symbol_H-M Imma
_cod_database_code 7235762

loop_
_symmetry_equiv_pos_as_xyz
'-x, -y, -z'
'-x, -y+1/2, z'
'-x, y, z'
'-x, y+1/2, -z'
'-x+1/2, -y, z+1/2'
'-x+1/2, -y+1/2, -z+1/2'
'-x+1/2, y, -z+1/2'
'-x+1/2, y+1/2, z+1/2'
'x, -y, -z'
'x, -y+1/2, z'
'x, y, z'
'x, y+1/2, -z'
'x+1/2, -y, z+1/2'
'x+1/2, -y+1/2, -z+1/2'
'x+1/2, y, -z+1/2'
'x+1/2, y+1/2, z+1/2'

loop_
_atom_site_label
_atom_site_type_symbol
_atom_site_symmetry_multiplicity
_atom_site_fract_x
_atom_site_fract_y
_atom_site_fract_z
_atom_site_occupancy
_atom_site_B_iso_or_equiv
Ni1 Ni 4 0.25 0.25 0.25 1 8.0(12)
C1 C 8 0.5 0.03794132 0.03786226 1 10.0(12)
C2 C 16 0.4115416 0.0354031 -0.03026347 0.5 10.5(12)
H2 H 16 0.3510843 0.05959946 -0.05094713 0.5 10.5(12)
C3 C 8 0.5 0.07997702 0.07981037 1 10.0(12)
C4 C 8 0.5 0.1138239 0.1135868 1 10.0(12)
C5 C 8 0.5 0.1558596 0.1555349 1 10.0(12)
C6 C 16 0.6618034 0.1776797 0.1773094 1 10.0(12)
H6 H 16 0.7946716 0.1696665 0.169313 1 10.0(12)
N1 N 16 0.6 0.2129852 0.2125414 1 10.0(12)
C7 C 16 0.4115416 -0.002538219 -0.06812572 0.5 10.5(12)
H7 H 16 0.3510843 -0.004272973 -0.1146865 0.5 10.5(12)
C8 C 16 0.5884584 0.002538219 0.06812572 0.5 10.5(12)
H8 H 16 0.6489157 0.004272973 0.1146865 0.5 10.5(12)
C9 C 16 0.5884584 -0.0354031 0.03026347 0.5 10.5(12)
H9 H 16 0.6489157 -0.05959946 0.05094713 0.5 10.5(12)

loop_
_atom_type_symbol
_atom_type_description
_atom_type_scat_source
C C 'International Tables for Crystallography (Vol. IV)'
H H 'International Tables for Crystallography (Vol. IV)'
N N 'International Tables for Crystallography (Vol. IV)'
Ni Ni 'International Tables for Crystallography (Vol. IV)'

loop_
_diffrn_radiation_type
'Cu K\a'
